data_1546879
loop_
_publ_author_name
'Jiang, Lin'
'Liu, Yue'
'Liu, Xin'
'Tian, Jinlei'
'Yan, Shiping'

_publ_section_title
;
 Three series of heterometallic Ni <sup>II</sup> --Ln <sup>III</sup>
 Schiff base complexes: synthesis, crystal structures and magnetic
 characterization
;
_journal_issue 37
_journal_name_full 'Dalton Transactions'
_journal_page_first 12558
_journal_page_last 12573
_journal_paper_doi 10.1039/C7DT02351K
_journal_volume 46
_journal_year 2017
_chemical_formula_moiety 'C31 H24 F15 N2 Ni O12 Tb'
_chemical_formula_sum 'C31 H24 F15 N2 Ni O12 Tb'
_chemical_formula_weight 1119.15
_space_group_crystal_system monoclinic
_space_group_IT_number 14
_space_group_name_Hall '-P 2ybc'
_space_group_name_H-M_alt 'P 1 21/c 1'
_symmetry_space_group_name_Hall '-P 2ybc'
_symmetry_space_group_name_H-M 'P 1 21/c 1'
_atom_sites_solution_hydrogens mixed
_atom_sites_solution_primary direct
_audit_block_doi 10.5517/ccdc.csd.cc1p7lcw
_audit_creation_date 2017-07-31
_audit_creation_method
;
  Olex2 1.2
  (compiled Dec  5 2012 16:20:19, GUI svn.r4385)
;
_audit_update_record
;
2017-08-14 deposited with the CCDC.
2017-08-24 downloaded from the CCDC.
;
_cell_angle_alpha 90
_cell_angle_beta 97.967(3)
_cell_angle_gamma 90
_cell_formula_units_Z 4
_cell_length_a 18.232(3)
_cell_length_b 12.6716(17)
_cell_length_c 16.639(2)
_cell_measurement_reflns_used 11694
_cell_measurement_temperature 113
_cell_measurement_theta_max 27.5
_cell_measurement_theta_min 3.0
_cell_volume 3807.0(9)
_computing_cell_refinement
;
CrystalClear-SM Expert 2.1 b42 (Rigaku, 2015)
;
_computing_data_collection
;
CrystalClear-SM Expert 2.1 b42 (Rigaku, 2015)
;
_computing_data_reduction
;
CrystalClear-SM Expert 2.1 b42 (Rigaku, 2015)
;
_computing_molecular_graphics
;
O. V. Dolomanov, L. J. Bourhis, R. J. Gildea, J. A. K. Howard and H. Puschmann,
OLEX2: a complete structure solution, refinement and analysis program.
J. Appl. Cryst. (2009). 42, 339-341.
;
_computing_publication_material
;
O. V. Dolomanov, L. J. Bourhis, R. J. Gildea, J. A. K. Howard and H. Puschmann,
OLEX2: a complete structure solution, refinement and analysis program.
J. Appl. Cryst. (2009). 42, 339-341.
;
_computing_structure_refinement
;
XL, G.M. Sheldrick, Acta Cryst.
(2008). A64, 112-122
;
_computing_structure_solution
;
XS, G.M. Sheldrick, Acta Cryst.
(2008). A64, 112-122
;
_diffrn_ambient_temperature 113
_diffrn_detector PILT
_diffrn_detector_area_resol_mean 5.8140
_diffrn_measured_fraction_theta_full 0.995
_diffrn_measured_fraction_theta_max 0.995
_diffrn_measurement_details
;
scan:
    Number of images: 360
               Slice: -105.0000 - 75.0000
         Image width: 0.5000
            Exp time: 5.0000
       Rotation axis: Omega
               Omega: 0.0000
                 Chi: 45.0000
                 Phi: 0.0000
                 XTD: 44.9850
              2theta: -15.1058
scan:
    Number of images: 300
               Slice: -105.0000 - 45.0000
         Image width: 0.5000
            Exp time: 5.0000
       Rotation axis: Omega
               Omega: 0.0000
                 Chi: 45.0000
                 Phi: 90.0000
                 XTD: 44.9850
              2theta: -15.1058
scan:
    Number of images: 200
               Slice: -105.0000 - -5.0000
         Image width: 0.5000
            Exp time: 5.0000
       Rotation axis: Omega
               Omega: 0.0000
                 Chi: 45.0000
                 Phi: 180.0000
                 XTD: 44.9850
              2theta: -15.1058
;
_diffrn_measurement_device
;
AFC10: Fixed Chi 2 circle
;
_diffrn_measurement_device_type 'Bruker P4'
_diffrn_measurement_method '\w scans'
_diffrn_measurement_specimen_support Fiber
_diffrn_orient_matrix_type d*Trek
_diffrn_orient_matrix_UB_11 0.033845
_diffrn_orient_matrix_UB_12 -0.035873
_diffrn_orient_matrix_UB_13 0.035362
_diffrn_orient_matrix_UB_21 -0.064793
_diffrn_orient_matrix_UB_22 -0.039141
_diffrn_orient_matrix_UB_23 0.022309
_diffrn_orient_matrix_UB_31 0.010968
_diffrn_orient_matrix_UB_32 -0.039426
_diffrn_orient_matrix_UB_33 -0.037319
_diffrn_radiation_monochromator Confocal
_diffrn_radiation_type 'Mo K\a'
_diffrn_radiation_wavelength 0.71075
_diffrn_reflns_av_R_equivalents 0.0367
_diffrn_reflns_av_unetI/netI 0.0255
_diffrn_reflns_Laue_measured_fraction_full 0.998
_diffrn_reflns_Laue_measured_fraction_max 0.991
_diffrn_reflns_limit_h_max 23
_diffrn_reflns_limit_h_min -23
_diffrn_reflns_limit_k_max 14
_diffrn_reflns_limit_k_min -16
_diffrn_reflns_limit_l_max 21
_diffrn_reflns_limit_l_min -20
_diffrn_reflns_number 37786
_diffrn_reflns_point_group_measured_fraction_full 0.998
_diffrn_reflns_point_group_measured_fraction_max 0.991
_diffrn_reflns_theta_full 25.242
_diffrn_reflns_theta_max 27.595
_diffrn_reflns_theta_min 3.033
_diffrn_source 'Rotating Anode'
_diffrn_source_current 24.0
_diffrn_source_power 1.2
_diffrn_source_voltage 50.0
_exptl_absorpt_coefficient_mu 2.474
_exptl_absorpt_correction_T_max 0.616
_exptl_absorpt_correction_T_min 0.610
_exptl_absorpt_correction_type multi-scan
_exptl_crystal_colour 'clear grayish gray'
_exptl_crystal_colour_lustre clear
_exptl_crystal_colour_modifier grayish
_exptl_crystal_colour_primary gray
_exptl_crystal_density_diffrn 1.953
_exptl_crystal_density_method 'not measured'
_exptl_crystal_description block
_exptl_crystal_F_000 2192
_exptl_crystal_preparation Fiber
_exptl_crystal_size_max 0.22
_exptl_crystal_size_mid 0.21
_exptl_crystal_size_min 0.20
_refine_diff_density_max 2.183
_refine_diff_density_min -1.361
_refine_diff_density_rms 0.131
_refine_ls_extinction_method none
_refine_ls_goodness_of_fit_ref 1.069
_refine_ls_hydrogen_treatment mixed
_refine_ls_matrix_type full
_refine_ls_number_parameters 567
_refine_ls_number_reflns 8747
_refine_ls_number_restraints 0
_refine_ls_restrained_S_all 1.069
_refine_ls_R_factor_all 0.0760
_refine_ls_R_factor_gt 0.0716
_refine_ls_shift/su_max 0.007
_refine_ls_shift/su_mean 0.001
_refine_ls_structure_factor_coef Fsqd
_refine_ls_weighting_details 'w=1/[\s^2^(Fo^2^)+(0.1000P)^2^+40.0000P] where P=(Fo^2^+2Fc^2^)/3'
_refine_ls_weighting_scheme calc
_refine_ls_wR_factor_gt 0.2126
_refine_ls_wR_factor_ref 0.2158
_reflns_Friedel_coverage 0.000
_reflns_number_gt 8076
_reflns_number_total 8747
_reflns_threshold_expression 'I > 2\s(I)'
_cod_data_source_file c7dt02351k2.cif
_cod_data_source_block te
_cod_database_code 1546879
_olex2_refinement_description
;
1. Fixed Uiso
 At 1.2 times of:
  H6 of C6, {H11A,H11B} of C11, H29 of C29, H24 of C24, H5 of C5, H8 of C8,
  H4 of C4, H10 of C10, {H9A,H9B} of C9, H14 of C14, H15 of C15, H16 of C16,
  H12 of C12
 At 1.5 times of:
  {H19A,H19B,H19C} of C19, H12A of O12, H3 of O3, {H1A,H1B,H1C} of C1
2.a Rotating group:
 O12(H12A)
2.b Ternary CH refined with riding coordinates:
 C10(H10)
2.c Secondary CH2 refined with riding coordinates:
 C9(H9A,H9B), C11(H11A,H11B)
2.d Aromatic/amide H refined with riding coordinates:
 C14(H14), C15(H15), C16(H16), C12(H12), C4(H4), C8(H8), C5(H5), C24(H24),
 C29(H29), C6(H6)
2.e Idealised Me refined as rotating group:
 C19(H19A,H19B,H19C), C1(H1A,H1B,H1C)
2.f Idealised tetrahedral OH refined as rotating group:
 O3(H3)
;
_olex2_submission_special_instructions 'No special instructions were received'
_shelx_shelxl_version_number 2014/7
_shelx_space_group_comment
;
The symmetry employed for this shelxl refinement is uniquely defined
by the following loop, which should always be used as a source of
symmetry information in preference to the above space-group names.
They are only intended as comments.
;

loop_
_space_group_symop_operation_xyz
'x, y, z'
'-x, y+1/2, -z+1/2'
'-x, -y, -z'
'x, -y-1/2, z-1/2'

loop_
_atom_site_label
_atom_site_type_symbol
_atom_site_fract_x
_atom_site_fract_y
_atom_site_fract_z
_atom_site_U_iso_or_equiv
_atom_site_adp_type
_atom_site_occupancy
_atom_site_site_symmetry_order
_atom_site_calc_flag
_atom_site_refinement_flags_posn
_atom_site_refinement_flags_adp
Tb1 Tb 0.26874(2) 0.50302(3) 0.13418(2) 0.03532(15) Uani 1 1 d . .
Ni1 Ni 0.11186(6) 0.50810(7) 0.22637(6) 0.0321(2) Uani 1 1 d . .
F15 F 0.2288(3) 0.1420(5) 0.2451(4) 0.0687(18) Uani 1 1 d . .
F13 F 0.3179(5) 0.0633(5) 0.1997(5) 0.095(3) Uani 1 1 d . .
F1 F 0.1144(5) 0.8724(7) 0.1971(6) 0.106(3) Uani 1 1 d . .
F14 F 0.3351(4) 0.1491(7) 0.3092(4) 0.090(3) Uani 1 1 d . .
F3 F 0.1347(5) 0.8532(7) 0.0744(5) 0.103(3) Uani 1 1 d . .
F5 F 0.2859(4) 0.7453(5) -0.1549(3) 0.0641(16) Uani 1 1 d . .
F7 F 0.4489(3) 0.8560(5) 0.0726(4) 0.0640(17) Uani 1 1 d . .
F4 F 0.1812(4) 0.7085(7) -0.1182(4) 0.086(2) Uani 1 1 d . .
F2 F 0.2233(5) 0.8764(6) 0.1662(6) 0.094(2) Uani 1 1 d . .
F6 F 0.2449(5) 0.5858(5) -0.1595(4) 0.089(3) Uani 1 1 d . .
F8 F 0.3973(4) 0.8474(6) 0.1801(5) 0.088(2) Uani 1 1 d . .
F12 F 0.5101(5) 0.2258(7) 0.0916(6) 0.107(3) Uani 1 1 d . .
F9 F 0.4859(3) 0.7463(5) 0.1637(4) 0.0666(17) Uani 1 1 d . .
F10 F 0.4697(5) 0.3372(8) 0.0003(4) 0.095(3) Uani 1 1 d . .
F11 F 0.5268(4) 0.3908(9) 0.1099(6) 0.116(3) Uani 1 1 d . .
O3 O -0.0026(5) 0.7112(7) 0.2862(6) 0.072(2) Uani 1 1 d . .
H3 H 0.0364 0.7056 0.2672 0.108 Uiso 1 1 calc R U
O1 O 0.2167(3) 0.3656(5) 0.0225(3) 0.0389(12) Uani 1 1 d . .
O4 O 0.2215(3) 0.5161(4) 0.2574(3) 0.0288(10) Uani 1 1 d . .
O12 O 0.1220(3) 0.3421(5) 0.2562(3) 0.0381(12) Uani 1 1 d . .
H12A H 0.0821 0.3091 0.2361 0.057 Uiso 1 1 d R U
O2 O 0.1431(3) 0.4713(4) 0.1172(3) 0.0308(10) Uani 1 1 d . .
O8 O 0.2602(3) 0.5720(4) 0.0012(3) 0.0373(12) Uani 1 1 d . .
O9 O 0.3592(3) 0.6359(5) 0.1343(3) 0.0430(13) Uani 1 1 d . .
O7 O 0.2126(3) 0.6723(4) 0.1357(4) 0.0439(13) Uani 1 1 d . .
O11 O 0.2691(3) 0.3221(4) 0.1885(3) 0.0365(11) Uani 1 1 d . .
O6 O 0.1126(3) 0.6689(4) 0.2012(3) 0.0367(12) Uani 1 1 d . .
O5 O 0.3621(3) 0.4942(5) 0.2670(4) 0.0411(13) Uani 1 1 d . .
O10 O 0.3735(3) 0.4174(5) 0.0980(4) 0.0467(14) Uani 1 1 d . .
N2 N 0.0940(4) 0.5314(6) 0.3423(4) 0.0399(15) Uani 1 1 d . .
N1 N 0.0035(4) 0.5008(6) 0.1790(4) 0.0404(15) Uani 1 1 d . .
C21 C 0.1544(6) 0.8268(7) 0.1555(6) 0.057(3) Uani 1 1 d . .
C31 C 0.2990(6) 0.1476(8) 0.2347(6) 0.052(2) Uani 1 1 d . .
C19 C 0.4411(5) 0.5081(8) 0.2715(6) 0.051(2) Uani 1 1 d . .
H19A H 0.4653 0.4412 0.2815 0.076 Uiso 1 1 calc R U
H19B H 0.4581 0.5559 0.3149 0.076 Uiso 1 1 calc R U
H19C H 0.4524 0.5366 0.2212 0.076 Uiso 1 1 calc R U
C10 C -0.0321(5) 0.6096(8) 0.2968(6) 0.053(2) Uani 1 1 d . .
H10 H -0.0782 0.6212 0.3196 0.063 Uiso 1 1 calc R U
C9 C -0.0547(5) 0.5550(10) 0.2152(6) 0.056(2) Uani 1 1 d . .
H9A H -0.0930 0.5040 0.2219 0.068 Uiso 1 1 calc R U
H9B H -0.0766 0.6077 0.1768 0.068 Uiso 1 1 calc R U
C14 C 0.2649(5) 0.4791(7) 0.4772(5) 0.0438(19) Uani 1 1 d . .
H14 H 0.2424 0.4775 0.5240 0.053 Uiso 1 1 calc R U
C15 C 0.3399(6) 0.4630(8) 0.4829(5) 0.051(2) Uani 1 1 d . .
H15 H 0.3673 0.4491 0.5332 0.061 Uiso 1 1 calc R U
C18 C 0.2570(5) 0.5000(6) 0.3310(5) 0.0350(16) Uani 1 1 d . .
C3 C 0.1420(5) 0.3438(6) 0.0148(4) 0.0356(16) Uani 1 1 d . .
C25 C 0.3697(4) 0.7085(6) 0.0880(5) 0.0358(16) Uani 1 1 d . .
C23 C 0.2851(4) 0.6535(6) -0.0287(5) 0.0341(15) Uani 1 1 d . .
C16 C 0.3755(5) 0.4674(7) 0.4137(6) 0.0450(19) Uani 1 1 d . .
H16 H 0.4264 0.4572 0.4179 0.054 Uiso 1 1 calc R U
C30 C 0.3162(5) 0.2495(6) 0.1898(5) 0.0390(17) Uani 1 1 d . .
C12 C 0.1443(5) 0.5187(6) 0.4026(5) 0.0418(18) Uani 1 1 d . .
H12 H 0.1289 0.5235 0.4535 0.050 Uiso 1 1 calc R U
C20 C 0.1614(5) 0.7104(7) 0.1651(5) 0.0409(19) Uani 1 1 d . .
C17 C 0.3341(5) 0.4871(6) 0.3385(5) 0.0382(17) Uani 1 1 d . .
C4 C 0.1048(5) 0.2719(7) -0.0389(5) 0.0439(19) Uani 1 1 d . .
H4 H 0.1303 0.2321 -0.0729 0.053 Uiso 1 1 calc R U
C2 C 0.1035(4) 0.4029(6) 0.0682(4) 0.0321(15) Uani 1 1 d . .
C8 C -0.0194(5) 0.4470(7) 0.1151(5) 0.0392(17) Uani 1 1 d . .
H8 H -0.0703 0.4435 0.0997 0.047 Uiso 1 1 calc R U
C5 C 0.0284(6) 0.2602(7) -0.0412(6) 0.054(2) Uani 1 1 d . .
H5 H 0.0032 0.2121 -0.0772 0.065 Uiso 1 1 calc R U
C26 C 0.4255(5) 0.7918(7) 0.1272(6) 0.0448(19) Uani 1 1 d . .
C24 C 0.3364(4) 0.7240(6) 0.0077(5) 0.0342(15) Uani 1 1 d . .
H24 H 0.3492 0.7825 -0.0211 0.041 Uiso 1 1 calc R U
C13 C 0.2216(5) 0.4979(6) 0.4023(5) 0.0399(18) Uani 1 1 d . .
C22 C 0.2501(6) 0.6726(8) -0.1170(6) 0.055(2) Uani 1 1 d . .
C29 C 0.3825(5) 0.2498(8) 0.1574(5) 0.048(2) Uani 1 1 d . .
H29 H 0.4129 0.1907 0.1655 0.058 Uiso 1 1 calc R U
C1 C 0.2532(6) 0.3349(9) -0.0453(5) 0.052(2) Uani 1 1 d . .
H1A H 0.2238 0.3565 -0.0950 0.078 Uiso 1 1 calc R U
H1B H 0.2593 0.2596 -0.0453 0.078 Uiso 1 1 calc R U
H1C H 0.3009 0.3681 -0.0408 0.078 Uiso 1 1 calc R U
C7 C 0.0268(4) 0.3907(6) 0.0641(5) 0.0350(16) Uani 1 1 d . .
C27 C 0.4794(6) 0.3227(11) 0.0785(7) 0.068(3) Uani 1 1 d . .
C11 C 0.0176(5) 0.5445(8) 0.3601(5) 0.0464(19) Uani 1 1 d . .
H11A H 0.0191 0.5784 0.4126 0.056 Uiso 1 1 calc R U
H11B H -0.0043 0.4753 0.3639 0.056 Uiso 1 1 calc R U
C6 C -0.0102(5) 0.3176(8) 0.0084(5) 0.047(2) Uani 1 1 d . .
H6 H -0.0611 0.3086 0.0056 0.057 Uiso 1 1 calc R U
C28 C 0.4050(5) 0.3318(8) 0.1145(5) 0.048(2) Uani 1 1 d . .
H12B H 0.153(5) 0.314(8) 0.234(6) 0.04(3) Uiso 1 1 d . .

loop_
_atom_site_aniso_label
_atom_site_aniso_U_11
_atom_site_aniso_U_22
_atom_site_aniso_U_33
_atom_site_aniso_U_23
_atom_site_aniso_U_13
_atom_site_aniso_U_12
Tb1 0.0370(2) 0.0372(2) 0.0309(2) 0.00500(14) 0.00145(15) -0.00934(14)
Ni1 0.0335(5) 0.0323(5) 0.0291(5) -0.0007(4) -0.0009(4) -0.0030(4)
F15 0.054(3) 0.054(3) 0.095(5) 0.028(3) 0.002(3) -0.012(3)
F13 0.144(7) 0.037(3) 0.121(6) -0.004(4) 0.072(6) 0.006(4)
F1 0.113(7) 0.080(6) 0.126(7) 0.008(5) 0.022(6) 0.003(5)
F14 0.081(5) 0.119(7) 0.066(4) 0.049(4) -0.006(3) -0.015(4)
F3 0.127(7) 0.091(6) 0.079(5) 0.025(4) -0.028(5) -0.035(5)
F5 0.096(5) 0.050(3) 0.044(3) 0.016(2) 0.003(3) -0.014(3)
F7 0.045(3) 0.060(4) 0.081(4) 0.024(3) -0.012(3) -0.027(3)
F4 0.060(4) 0.107(6) 0.082(5) 0.038(4) -0.021(3) -0.004(4)
F2 0.094(5) 0.055(4) 0.127(7) -0.011(4) -0.002(5) -0.019(4)
F6 0.175(8) 0.049(4) 0.037(3) 0.001(3) -0.009(4) -0.018(4)
F8 0.064(4) 0.095(5) 0.111(6) -0.055(5) 0.028(4) -0.033(4)
F12 0.099(6) 0.098(6) 0.141(7) 0.051(5) 0.078(6) 0.049(5)
F9 0.041(3) 0.064(4) 0.086(4) 0.011(3) -0.025(3) -0.014(3)
F10 0.091(5) 0.131(7) 0.073(5) 0.029(5) 0.047(4) 0.025(5)
F11 0.051(4) 0.156(9) 0.147(8) -0.032(7) 0.037(5) -0.015(5)
O3 0.070(5) 0.066(5) 0.082(6) -0.002(4) 0.014(4) 0.025(4)
O1 0.049(3) 0.041(3) 0.028(2) -0.005(2) 0.008(2) -0.005(2)
O4 0.035(3) 0.020(2) 0.029(2) -0.0002(18) -0.004(2) -0.0041(18)
O12 0.042(3) 0.035(3) 0.036(3) -0.002(2) 0.001(2) -0.009(2)
O2 0.040(3) 0.023(2) 0.026(2) -0.0038(18) -0.006(2) -0.007(2)
O8 0.044(3) 0.033(3) 0.033(3) 0.003(2) 0.000(2) -0.011(2)
O9 0.042(3) 0.043(3) 0.041(3) 0.010(2) -0.006(2) -0.011(2)
O7 0.051(3) 0.030(3) 0.050(3) 0.005(2) 0.006(3) -0.008(3)
O11 0.044(3) 0.032(3) 0.035(3) 0.002(2) 0.011(2) -0.007(2)
O6 0.041(3) 0.031(3) 0.037(3) -0.005(2) -0.001(2) 0.003(2)
O5 0.032(3) 0.049(3) 0.040(3) 0.010(2) -0.003(2) -0.002(2)
O10 0.042(3) 0.055(4) 0.045(3) 0.011(3) 0.013(3) -0.006(3)
N2 0.042(4) 0.042(4) 0.035(3) -0.007(3) 0.002(3) -0.002(3)
N1 0.038(4) 0.044(4) 0.038(4) 0.005(3) 0.002(3) 0.001(3)
C21 0.069(6) 0.036(4) 0.056(5) -0.021(4) -0.035(5) 0.026(4)
C31 0.069(6) 0.041(5) 0.049(5) 0.005(4) 0.022(4) 0.005(4)
C19 0.026(4) 0.064(6) 0.058(6) 0.014(4) -0.005(4) -0.002(4)
C10 0.050(5) 0.057(6) 0.051(5) -0.001(4) 0.009(4) 0.016(4)
C9 0.037(4) 0.080(7) 0.051(5) 0.000(5) 0.002(4) 0.012(5)
C14 0.056(5) 0.041(4) 0.033(4) 0.005(3) 0.001(4) 0.005(4)
C15 0.076(6) 0.048(5) 0.023(4) 0.004(3) -0.015(4) 0.010(5)
C18 0.047(4) 0.026(3) 0.029(4) -0.002(3) -0.006(3) -0.008(3)
C3 0.048(4) 0.027(3) 0.031(3) 0.001(3) 0.003(3) -0.005(3)
C25 0.026(3) 0.037(4) 0.044(4) 0.001(3) 0.003(3) -0.003(3)
C23 0.033(4) 0.036(4) 0.034(4) 0.004(3) 0.008(3) 0.000(3)
C16 0.043(4) 0.040(4) 0.047(5) -0.001(4) -0.013(4) 0.003(4)
C30 0.055(5) 0.035(4) 0.028(4) 0.002(3) 0.006(3) 0.002(3)
C12 0.061(5) 0.036(4) 0.029(4) -0.006(3) 0.010(3) 0.001(4)
C20 0.047(4) 0.036(4) 0.034(4) 0.005(3) -0.014(3) -0.012(3)
C17 0.042(4) 0.030(4) 0.039(4) 0.011(3) -0.006(3) -0.003(3)
C4 0.064(5) 0.032(4) 0.033(4) -0.007(3) -0.001(4) -0.007(4)
C2 0.042(4) 0.029(3) 0.023(3) 0.007(3) -0.002(3) -0.008(3)
C8 0.038(4) 0.042(4) 0.035(4) 0.009(3) -0.005(3) -0.005(3)
C5 0.069(6) 0.038(5) 0.048(5) -0.007(4) -0.015(4) -0.010(4)
C26 0.033(4) 0.046(5) 0.053(5) -0.002(4) -0.001(3) -0.008(3)
C24 0.032(3) 0.032(4) 0.039(4) 0.007(3) 0.007(3) -0.006(3)
C13 0.047(4) 0.035(4) 0.036(4) -0.014(3) -0.001(3) -0.003(3)
C22 0.074(7) 0.048(5) 0.041(5) 0.005(4) -0.002(4) -0.010(5)
C29 0.054(5) 0.050(5) 0.040(4) 0.003(4) 0.008(4) 0.012(4)
C1 0.058(5) 0.064(6) 0.037(4) -0.014(4) 0.014(4) 0.010(5)
C7 0.040(4) 0.026(3) 0.035(4) 0.005(3) -0.008(3) -0.002(3)
C27 0.052(6) 0.089(9) 0.068(7) 0.012(6) 0.030(5) 0.006(6)
C11 0.049(5) 0.054(5) 0.037(4) 0.001(4) 0.007(4) 0.005(4)
C6 0.047(5) 0.048(5) 0.044(5) -0.008(4) -0.004(4) -0.017(4)
C28 0.042(4) 0.064(6) 0.040(4) -0.003(4) 0.010(3) 0.004(4)

loop_
_atom_type_symbol
_atom_type_description
_atom_type_scat_dispersion_real
_atom_type_scat_dispersion_imag
_atom_type_scat_source
C C 0.0033 0.0016 'International Tables Vol C Tables 4.2.6.8 and 6.1.1.4'
H H 0.0000 0.0000 'International Tables Vol C Tables 4.2.6.8 and 6.1.1.4'
F F 0.0171 0.0103 'International Tables Vol C Tables 4.2.6.8 and 6.1.1.4'
N N 0.0061 0.0033 'International Tables Vol C Tables 4.2.6.8 and 6.1.1.4'
Ni Ni 0.3393 1.1124 'International Tables Vol C Tables 4.2.6.8 and 6.1.1.4'
O O 0.0106 0.0060 'International Tables Vol C Tables 4.2.6.8 and 6.1.1.4'
Tb Tb -0.1723 4.1537 'International Tables Vol C Tables 4.2.6.8 and 6.1.1.4'

loop_
_geom_angle_atom_site_label_1
_geom_angle_atom_site_label_2
_geom_angle_atom_site_label_3
_geom_angle
O1 Tb1 Ni1 94.97(12)
O4 Tb1 Ni1 34.36(12)
O4 Tb1 O1 121.77(17)
O4 Tb1 O8 144.15(19)
O4 Tb1 O9 106.94(19)
O4 Tb1 O7 73.43(19)
O4 Tb1 O11 74.15(17)
O4 Tb1 O5 62.26(19)
O4 Tb1 O10 132.05(19)
O2 Tb1 Ni1 35.04(12)
O2 Tb1 O1 62.73(18)
O2 Tb1 O4 68.83(18)
O2 Tb1 O8 90.85(18)
O2 Tb1 O9 143.97(19)
O2 Tb1 O7 74.72(19)
O2 Tb1 O11 80.48(18)
O2 Tb1 O5 128.28(18)
O2 Tb1 O10 135.9(2)
O8 Tb1 Ni1 117.47(14)
O8 Tb1 O1 67.21(17)
O8 Tb1 O7 72.8(2)
O8 Tb1 O11 133.14(18)
O8 Tb1 O5 139.67(18)
O9 Tb1 Ni1 127.84(16)
O9 Tb1 O1 131.21(19)
O9 Tb1 O8 72.06(18)
O9 Tb1 O7 70.0(2)
O9 Tb1 O11 134.26(19)
O9 Tb1 O5 69.76(18)
O7 Tb1 Ni1 65.86(15)
O7 Tb1 O1 119.5(2)
O7 Tb1 O11 144.51(19)
O7 Tb1 O5 105.2(2)
O11 Tb1 Ni1 79.24(13)
O11 Tb1 O1 67.96(18)
O11 Tb1 O5 71.32(18)
O5 Tb1 Ni1 96.26(14)
O5 Tb1 O1 134.67(19)
O10 Tb1 Ni1 151.95(15)
O10 Tb1 O1 74.9(2)
O10 Tb1 O8 83.2(2)
O10 Tb1 O9 74.7(2)
O10 Tb1 O7 141.9(2)
O10 Tb1 O11 72.7(2)
O10 Tb1 O5 74.8(2)
O4 Ni1 Tb1 41.36(15)
O4 Ni1 O12 86.6(2)
O4 Ni1 O2 81.3(2)
O4 Ni1 O6 88.2(2)
O4 Ni1 N2 91.9(3)
O4 Ni1 N1 172.2(3)
O12 Ni1 Tb1 91.99(18)
O2 Ni1 Tb1 40.62(14)
O2 Ni1 O12 87.5(2)
O2 Ni1 O6 92.0(2)
O6 Ni1 Tb1 84.24(16)
O6 Ni1 O12 174.7(2)
N2 Ni1 Tb1 133.2(2)
N2 Ni1 O12 86.7(3)
N2 Ni1 O2 171.3(3)
N2 Ni1 O6 93.1(3)
N2 Ni1 N1 95.8(3)
N1 Ni1 Tb1 130.9(2)
N1 Ni1 O12 95.3(3)
N1 Ni1 O2 91.2(3)
N1 Ni1 O6 90.0(3)
C10 O3 H3 109.5
C3 O1 Tb1 117.0(4)
C3 O1 C1 115.6(6)
C1 O1 Tb1 124.9(5)
Ni1 O4 Tb1 104.3(2)
C18 O4 Tb1 127.6(5)
C18 O4 Ni1 125.2(5)
Ni1 O12 H12A 110.0
Ni1 O12 H12B 112(7)
H12A O12 H12B 102.8
Ni1 O2 Tb1 104.3(2)
C2 O2 Tb1 129.3(5)
C2 O2 Ni1 120.1(5)
C23 O8 Tb1 133.9(5)
C25 O9 Tb1 134.6(5)
C20 O7 Tb1 136.1(5)
C30 O11 Tb1 130.9(5)
C20 O6 Ni1 122.1(5)
C19 O5 Tb1 124.8(5)
C17 O5 Tb1 117.8(5)
C17 O5 C19 117.1(7)
C28 O10 Tb1 135.7(6)
C12 N2 Ni1 122.7(6)
C12 N2 C11 116.9(7)
C11 N2 Ni1 119.4(5)
C9 N1 Ni1 122.8(6)
C8 N1 Ni1 122.3(6)
C8 N1 C9 114.9(8)
F1 C21 F3 110.1(9)
F1 C21 F2 108.2(8)
F1 C21 C20 117.3(11)
F3 C21 F2 97.1(10)
F3 C21 C20 110.5(7)
F2 C21 C20 111.8(7)
F15 C31 F14 104.1(8)
F15 C31 C30 111.9(8)
F13 C31 F15 110.0(9)
F13 C31 F14 107.9(10)
F13 C31 C30 113.0(7)
F14 C31 C30 109.5(8)
O5 C19 H19A 109.5
O5 C19 H19B 109.5
O5 C19 H19C 109.5
H19A C19 H19B 109.5
H19A C19 H19C 109.5
H19B C19 H19C 109.5
O3 C10 H10 105.8
O3 C10 C9 111.1(9)
O3 C10 C11 112.1(9)
C9 C10 H10 105.8
C11 C10 H10 105.8
C11 C10 C9 115.4(8)
N1 C9 C10 117.2(7)
N1 C9 H9A 108.0
N1 C9 H9B 108.0
C10 C9 H9A 108.0
C10 C9 H9B 108.0
H9A C9 H9B 107.2
C15 C14 H14 119.3
C15 C14 C13 121.4(9)
C13 C14 H14 119.3
C14 C15 H15 119.8
C14 C15 C16 120.5(8)
C16 C15 H15 119.8
O4 C18 C17 117.2(7)
O4 C18 C13 123.6(8)
C17 C18 C13 119.2(8)
O1 C3 C4 125.5(8)
O1 C3 C2 113.8(6)
C4 C3 C2 120.7(8)
O9 C25 C26 113.3(7)
O9 C25 C24 128.0(7)
C24 C25 C26 118.6(7)
O8 C23 C24 128.4(7)
O8 C23 C22 112.5(7)
C24 C23 C22 119.1(7)
C15 C16 H16 120.3
C17 C16 C15 119.5(9)
C17 C16 H16 120.3
O11 C30 C31 115.9(7)
O11 C30 C29 128.4(8)
C29 C30 C31 115.7(8)
N2 C12 H12 115.8
N2 C12 C13 128.4(8)
C13 C12 H12 115.8
O7 C20 O6 131.4(8)
O7 C20 C21 114.3(8)
O6 C20 C21 114.3(9)
O5 C17 C18 114.0(7)
O5 C17 C16 125.1(8)
C16 C17 C18 120.9(8)
C3 C4 H4 120.5
C3 C4 C5 119.0(8)
C5 C4 H4 120.5
O2 C2 C3 117.0(7)
O2 C2 C7 123.6(7)
C7 C2 C3 119.3(7)
N1 C8 H8 116.8
N1 C8 C7 126.4(7)
C7 C8 H8 116.8
C4 C5 H5 119.3
C6 C5 C4 121.4(8)
C6 C5 H5 119.3
F7 C26 C25 112.6(7)
F8 C26 F7 109.2(8)
F8 C26 F9 108.1(8)
F8 C26 C25 111.1(7)
F9 C26 F7 104.8(7)
F9 C26 C25 110.8(7)
C25 C24 H24 119.7
C23 C24 C25 120.5(7)
C23 C24 H24 119.7
C14 C13 C18 118.5(9)
C14 C13 C12 117.5(8)
C18 C13 C12 123.9(8)
F5 C22 C23 113.3(8)
F4 C22 F5 106.2(8)
F4 C22 C23 109.6(8)
F6 C22 F5 109.1(9)
F6 C22 F4 106.3(9)
F6 C22 C23 112.0(8)
C30 C29 H29 118.4
C28 C29 C30 123.3(9)
C28 C29 H29 118.4
O1 C1 H1A 109.5
O1 C1 H1B 109.5
O1 C1 H1C 109.5
H1A C1 H1B 109.5
H1A C1 H1C 109.5
H1B C1 H1C 109.5
C2 C7 C8 124.8(7)
C2 C7 C6 119.1(8)
C6 C7 C8 116.1(7)
F12 C27 C28 111.5(9)
F10 C27 F12 106.6(11)
F10 C27 C28 111.7(9)
F11 C27 F12 107.7(11)
F11 C27 F10 107.7(11)
F11 C27 C28 111.5(10)
N2 C11 C10 114.1(7)
N2 C11 H11A 108.7
N2 C11 H11B 108.7
C10 C11 H11A 108.7
C10 C11 H11B 108.7
H11A C11 H11B 107.6
C5 C6 C7 120.4(8)
C5 C6 H6 119.8
C7 C6 H6 119.8
O10 C28 C29 128.5(8)
O10 C28 C27 112.3(9)
C29 C28 C27 119.2(9)

loop_
_geom_bond_atom_site_label_1
_geom_bond_atom_site_label_2
_geom_bond_distance
Tb1 Ni1 3.4285(12)
Tb1 O1 2.626(5)
Tb1 O4 2.338(5)
Tb1 O2 2.304(5)
Tb1 O8 2.364(5)
Tb1 O9 2.357(6)
Tb1 O7 2.379(6)
Tb1 O11 2.464(5)
Tb1 O5 2.598(6)
Tb1 O10 2.346(6)
Ni1 O4 1.997(5)
Ni1 O12 2.164(6)
Ni1 O2 2.032(5)
Ni1 O6 2.080(6)
Ni1 N2 2.022(7)
Ni1 N1 2.026(7)
F15 C31 1.316(12)
F13 C31 1.286(11)
F1 C21 1.219(13)
F14 C31 1.322(12)
F3 C21 1.388(12)
F5 C22 1.337(11)
F7 C26 1.332(11)
F4 C22 1.333(13)
F2 C21 1.393(13)
F6 C22 1.306(12)
F8 C26 1.290(11)
F12 C27 1.355(15)
F9 C26 1.315(10)
F10 C27 1.301(13)
F11 C27 1.281(16)
O3 H3 0.8200
O3 C10 1.416(14)
O1 C3 1.378(10)
O1 C1 1.442(9)
O4 C18 1.320(9)
O12 H12A 0.8641
O12 H12B 0.80(10)
O2 C2 1.332(8)
O8 C23 1.258(9)
O9 C25 1.232(10)
O7 C20 1.212(11)
O11 C30 1.256(10)
O6 C20 1.257(10)
O5 C19 1.443(10)
O5 C17 1.362(11)
O10 C28 1.240(12)
N2 C12 1.271(11)
N2 C11 1.474(11)
N1 C9 1.462(12)
N1 C8 1.282(11)
C21 C20 1.486(12)
C31 C30 1.546(12)
C19 H19A 0.9600
C19 H19B 0.9600
C19 H19C 0.9600
C10 H10 0.9800
C10 C9 1.529(14)
C10 C11 1.532(13)
C9 H9A 0.9700
C9 H9B 0.9700
C14 H14 0.9300
C14 C15 1.372(14)
C14 C13 1.401(12)
C15 H15 0.9300
C15 C16 1.399(14)
C18 C17 1.403(12)
C18 C13 1.426(13)
C3 C4 1.386(10)
C3 C2 1.418(11)
C25 C26 1.546(11)
C25 C24 1.403(11)
C23 C24 1.372(11)
C23 C22 1.537(12)
C16 H16 0.9300
C16 C17 1.391(11)
C30 C29 1.390(12)
C12 H12 0.9300
C12 C13 1.434(13)
C4 H4 0.9300
C4 C5 1.396(14)
C2 C7 1.399(11)
C8 H8 0.9300
C8 C7 1.461(12)
C5 H5 0.9300
C5 C6 1.367(14)
C24 H24 0.9300
C29 H29 0.9300
C29 C28 1.356(14)
C1 H1A 0.9600
C1 H1B 0.9600
C1 H1C 0.9600
C7 C6 1.413(11)
C27 C28 1.562(13)
C11 H11A 0.9700
C11 H11B 0.9700
C6 H6 0.9300

loop_
_geom_torsion_atom_site_label_1
_geom_torsion_atom_site_label_2
_geom_torsion_atom_site_label_3
_geom_torsion_atom_site_label_4
_geom_torsion
Tb1 O1 C3 C4 -178.3(6)
Tb1 O1 C3 C2 1.8(8)
Tb1 O4 C18 C17 9.3(9)
Tb1 O4 C18 C13 -172.5(5)
Tb1 O2 C2 C3 -3.8(9)
Tb1 O2 C2 C7 179.5(5)
Tb1 O8 C23 C24 10.6(13)
Tb1 O8 C23 C22 -168.2(6)
Tb1 O9 C25 C26 164.3(6)
Tb1 O9 C25 C24 -14.1(14)
Tb1 O7 C20 O6 -8.1(14)
Tb1 O7 C20 C21 173.1(5)
Tb1 O11 C30 C31 176.2(5)
Tb1 O11 C30 C29 -2.4(13)
Tb1 O5 C17 C18 -8.2(8)
Tb1 O5 C17 C16 170.8(7)
Tb1 O10 C28 C29 6.9(16)
Tb1 O10 C28 C27 -173.8(7)
Ni1 O4 C18 C17 167.0(5)
Ni1 O4 C18 C13 -14.8(10)
Ni1 O2 C2 C3 -151.5(5)
Ni1 O2 C2 C7 31.8(9)
Ni1 O6 C20 O7 3.4(12)
Ni1 O6 C20 C21 -177.7(5)
Ni1 N2 C12 C13 7.2(13)
Ni1 N2 C11 C10 -38.9(10)
Ni1 N1 C9 C10 -6.4(13)
Ni1 N1 C8 C7 -4.7(12)
F15 C31 C30 O11 17.5(11)
F15 C31 C30 C29 -163.7(8)
F13 C31 C30 O11 142.3(9)
F13 C31 C30 C29 -38.9(13)
F1 C21 C20 O7 -165.5(9)
F1 C21 C20 O6 15.5(11)
F14 C31 C30 O11 -97.4(10)
F14 C31 C30 C29 81.4(10)
F3 C21 C20 O7 67.3(11)
F3 C21 C20 O6 -111.8(10)
F2 C21 C20 O7 -39.7(11)
F2 C21 C20 O6 141.2(8)
F12 C27 C28 O10 -175.2(10)
F12 C27 C28 C29 4.2(15)
F10 C27 C28 O10 -56.1(14)
F10 C27 C28 C29 123.3(11)
F11 C27 C28 O10 64.4(13)
F11 C27 C28 C29 -116.3(12)
O3 C10 C9 N1 83.2(11)
O3 C10 C11 N2 -56.9(11)
O1 C3 C4 C5 -178.5(8)
O1 C3 C2 O2 0.8(9)
O1 C3 C2 C7 177.7(6)
O4 C18 C17 O5 0.5(10)
O4 C18 C17 C16 -178.5(7)
O4 C18 C13 C14 179.4(7)
O4 C18 C13 C12 -3.4(12)
O2 C2 C7 C8 -3.0(11)
O2 C2 C7 C6 178.4(7)
O8 C23 C24 C25 1.6(13)
O8 C23 C22 F5 -167.1(8)
O8 C23 C22 F4 74.5(10)
O8 C23 C22 F6 -43.2(12)
O9 C25 C26 F7 165.8(7)
O9 C25 C26 F8 -71.4(10)
O9 C25 C26 F9 48.8(10)
O9 C25 C24 C23 0.1(13)
O11 C30 C29 C28 -3.1(15)
N2 C12 C13 C14 -175.3(9)
N2 C12 C13 C18 7.5(14)
N1 C8 C7 C2 -12.7(13)
N1 C8 C7 C6 165.9(8)
C31 C30 C29 C28 178.3(9)
C19 O5 C17 C18 165.0(7)
C19 O5 C17 C16 -16.0(12)
C9 N1 C8 C7 176.0(8)
C9 C10 C11 N2 71.7(11)
C14 C15 C16 C17 -0.7(14)
C15 C14 C13 C18 0.1(13)
C15 C14 C13 C12 -177.2(8)
C15 C16 C17 O5 179.4(8)
C15 C16 C17 C18 -1.7(13)
C3 C4 C5 C6 -0.2(14)
C3 C2 C7 C8 -179.6(7)
C3 C2 C7 C6 1.8(11)
C30 C29 C28 O10 1.1(16)
C30 C29 C28 C27 -178.2(9)
C12 N2 C11 C10 152.1(8)
C17 C18 C13 C14 -2.4(11)
C17 C18 C13 C12 174.7(7)
C4 C3 C2 O2 -179.2(7)
C4 C3 C2 C7 -2.3(11)
C4 C5 C6 C7 -0.3(15)
C2 C3 C4 C5 1.5(12)
C2 C7 C6 C5 -0.5(13)
C8 N1 C9 C10 173.0(9)
C8 C7 C6 C5 -179.2(8)
C26 C25 C24 C23 -178.3(7)
C24 C25 C26 F7 -15.6(11)
C24 C25 C26 F8 107.2(10)
C24 C25 C26 F9 -132.6(8)
C24 C23 C22 F5 13.9(13)
C24 C23 C22 F4 -104.4(9)
C24 C23 C22 F6 137.8(9)
C13 C14 C15 C16 1.4(14)
C13 C18 C17 O5 -177.8(7)
C13 C18 C17 C16 3.2(11)
C22 C23 C24 C25 -179.6(8)
C1 O1 C3 C4 19.0(11)
C1 O1 C3 C2 -161.0(7)
C11 N2 C12 C13 175.8(8)
C11 C10 C9 N1 -45.9(13)
